data_1536785
loop_
_publ_author_name
'Eschen, M.'
'Wallinda, J.'
'Jeitschko, W.'

_publ_section_title
;
 Preparation and crystal structure of Au1-x Sn1+y P14 and other
 polyphosphides with (Hg Pb P14)-type structure
;
_journal_name_full 'Zeitschrift fuer Anorganische und Allgemeine Chemie'
_journal_page_first 2764
_journal_page_last 2771
_journal_volume 628
_journal_year 2002
_chemical_formula_sum 'Hg P14 Sn'
_chemical_name_systematic 'Hg Sn P14'
_space_group_IT_number 62
_symmetry_space_group_name_Hall '-P 2ac 2n'
_symmetry_space_group_name_H-M 'P n m a'
_cell_angle_alpha 90
_cell_angle_beta 90
_cell_angle_gamma 90
_cell_formula_units_Z 4
_cell_length_a 12.76
_cell_length_b 9.824
_cell_length_c 10.699
_cell_volume 1341.165
_citation_journal_id_ASTM ZAACAB
_cod_data_source_file Eschen_ZAACAB_2002_611.cif
_cod_data_source_block Hg1P14Sn1
_cod_original_formula_sum 'Hg1 P14 Sn1'
_cod_database_code 1536785

loop_
_symmetry_equiv_pos_as_xyz
x,y,z
-x+1/2,-y,z+1/2
x+1/2,-y+1/2,-z+1/2
-x,y+1/2,-z
-x,-y,-z
x-1/2,y,-z-1/2
-x-1/2,y-1/2,z-1/2
x,-y-1/2,z

loop_
_atom_site_label
_atom_site_type_symbol
_atom_site_fract_x
_atom_site_fract_y
_atom_site_fract_z
_atom_site_occupancy
_atom_site_U_iso_or_equiv
Hg1 Hg+2 0.31467 0.25 0.49226 1 0.0
P6 P 0.0561 0.25 0.2769 1 0.0
P7 P 0.1702 0.25 0.6506 1 0.0
P8 P 0.4145 0.25 0.099 1 0.0
P4 P 0.3203 0.0762 0.1657 1 0.0
P9 P 0.4701 0.25 0.6612 1 0.0
P2 P 0.0678 0.5833 0.2908 1 0.0
P5 P 0.3606 0.0428 0.3618 1 0.0
P1 P 0.0305 0.0759 0.1508 1 0.0
Sn1 Sn+2 0.67274 0.25 0.598 1 0.0
P3 P 0.0749 0.0793 0.5815 1 0.0
